data_4516858
loop_
_publ_author_name
'Vell\'e, Alba'
'Cebollada, Andrea'
'Mac\'ias, Ram\'on'
'Iglesias, Manuel'
'Gil-Moles, Mar\'ia'
'Sanz Miguel, Pablo J.'

_publ_section_title
;
 From Imidazole toward Imidazolium Salts and N-Heterocyclic Carbene
 Ligands: Electronic and Geometrical Redistribution.
;
_journal_issue 4
_journal_name_full 'ACS omega'
_journal_page_first 1392
_journal_page_last 1399
_journal_paper_doi 10.1021/acsomega.7b00138
_journal_volume 2
_journal_year 2017
_chemical_formula_moiety 'C23 H26 N4 O2, 2(I)'
_chemical_formula_sum 'C23 H26 I2 N4 O2'
_chemical_formula_weight 644.28
_space_group_crystal_system monoclinic
_space_group_IT_number 15
_space_group_name_Hall '-C 2yc'
_space_group_name_H-M_alt 'C 1 2/c 1'
_atom_sites_solution_hydrogens mixed
_audit_creation_method SHELXL-2014/7
_cell_angle_alpha 90
_cell_angle_beta 91.5830(10)
_cell_angle_gamma 90
_cell_formula_units_Z 4
_cell_length_a 36.0917(15)
_cell_length_b 5.1773(2)
_cell_length_c 13.8210(6)
_cell_measurement_reflns_used 9881
_cell_measurement_temperature 100(2)
_cell_measurement_theta_max 28.44
_cell_measurement_theta_min 2.26
_cell_volume 2581.57(18)
_computing_cell_refinement 'Bruker SAINT'
_computing_data_collection 'Bruker APEX2'
_computing_data_reduction 'Bruker SAINT'
_computing_molecular_graphics 'Bruker SHELXTL'
_computing_publication_material 'Bruker SHELXTL'
_computing_structure_refinement 'SHELXL-2014/7 (Sheldrick, 2014)'
_computing_structure_solution 'SHELXL-2014/7 (Sheldrick, 2014)'
_diffrn_ambient_temperature 100(2)
_diffrn_measured_fraction_theta_full 0.998
_diffrn_measured_fraction_theta_max 0.941
_diffrn_measurement_device_type 'Bruker APEX-II CCD'
_diffrn_measurement_method '\f and \w scans'
_diffrn_radiation_type MoK\a
_diffrn_radiation_wavelength 0.71073
_diffrn_reflns_av_R_equivalents 0.0229
_diffrn_reflns_av_unetI/netI 0.0174
_diffrn_reflns_Laue_measured_fraction_full 0.998
_diffrn_reflns_Laue_measured_fraction_max 0.941
_diffrn_reflns_limit_h_max 46
_diffrn_reflns_limit_h_min -47
_diffrn_reflns_limit_k_max 6
_diffrn_reflns_limit_k_min -6
_diffrn_reflns_limit_l_max 18
_diffrn_reflns_limit_l_min -18
_diffrn_reflns_number 15708
_diffrn_reflns_point_group_measured_fraction_full 0.998
_diffrn_reflns_point_group_measured_fraction_max 0.941
_diffrn_reflns_theta_full 25.000
_diffrn_reflns_theta_max 28.640
_diffrn_reflns_theta_min 2.258
_diffrn_source 'sealed tube'
_exptl_absorpt_coefficient_mu 2.461
_exptl_absorpt_correction_T_max 0.611
_exptl_absorpt_correction_T_min 0.437
_exptl_absorpt_correction_type multi-scan
_exptl_absorpt_process_details sadabs
_exptl_crystal_colour colorless
_exptl_crystal_density_diffrn 1.658
_exptl_crystal_description prisms
_exptl_crystal_F_000 1256
_exptl_crystal_size_max 0.350
_exptl_crystal_size_mid 0.200
_exptl_crystal_size_min 0.200
_refine_diff_density_max 0.570
_refine_diff_density_min -0.272
_refine_diff_density_rms 0.075
_refine_ls_extinction_method none
_refine_ls_goodness_of_fit_ref 0.991
_refine_ls_hydrogen_treatment constr
_refine_ls_matrix_type full
_refine_ls_number_parameters 141
_refine_ls_number_reflns 3108
_refine_ls_number_restraints 0
_refine_ls_restrained_S_all 0.991
_refine_ls_R_factor_all 0.0243
_refine_ls_R_factor_gt 0.0209
_refine_ls_shift/su_max 0.000
_refine_ls_shift/su_mean 0.000
_refine_ls_structure_factor_coef Fsqd
_refine_ls_weighting_details 'w=1/[\s^2^(Fo^2^)+(0.0527P)^2^] where P=(Fo^2^+2Fc^2^)/3'
_refine_ls_weighting_scheme calc
_refine_ls_wR_factor_gt 0.0659
_refine_ls_wR_factor_ref 0.0698
_reflns_Friedel_coverage 0.000
_reflns_number_gt 2797
_reflns_number_total 3108
_reflns_threshold_expression 'I > 2\s(I)'
_cod_data_source_file ao7b00138_si_004.cif
_cod_data_source_block 1
_cod_original_sg_symbol_H-M 'C 2/c'
_cod_database_code 4516858
_shelx_shelxl_version_number 2014/7
_shelx_space_group_comment
;
The symmetry employed for this shelxl refinement is uniquely defined
by the following loop, which should always be used as a source of
symmetry information in preference to the above space-group names.
They are only intended as comments.
;
_shelx_estimated_absorpt_t_min 0.480
_shelx_estimated_absorpt_t_max 0.639

loop_
_space_group_symop_operation_xyz
'x, y, z'
'-x, y, -z+1/2'
'x+1/2, y+1/2, z'
'-x+1/2, y+1/2, -z+1/2'
'-x, -y, -z'
'x, -y, z-1/2'
'-x+1/2, -y+1/2, -z'
'x+1/2, -y+1/2, z-1/2'

loop_
_atom_site_label
_atom_site_type_symbol
_atom_site_fract_x
_atom_site_fract_y
_atom_site_fract_z
_atom_site_U_iso_or_equiv
_atom_site_adp_type
_atom_site_occupancy
_atom_site_site_symmetry_order
_atom_site_calc_flag
_atom_site_refinement_flags_posn
_atom_site_refinement_flags_adp
_atom_site_refinement_flags_occupancy
I1 I 0.07791(2) 0.12453(2) 0.09847(2) 0.02668(7) Uani 1 1 d . . .
N1 N 0.02381(5) 0.6622(3) 0.30974(13) 0.0216(3) Uani 1 1 d . . .
C2 C 0.05990(5) 0.6123(3) 0.29544(15) 0.0214(4) Uani 1 1 d . . .
H2 H 0.0752 0.6939 0.2496 0.026 Uiso 1 1 calc R U .
N3 N 0.07015(4) 0.4278(3) 0.35729(12) 0.0208(3) Uani 1 1 d . . .
C4 C 0.04024(6) 0.3546(4) 0.41076(16) 0.0261(4) Uani 1 1 d . . .
H4 H 0.0401 0.2252 0.4595 0.031 Uiso 1 1 calc R U .
C5 C 0.01120(5) 0.5008(4) 0.38099(14) 0.0253(4) Uani 1 1 d . . .
H5 H -0.0133 0.4938 0.4046 0.030 Uiso 1 1 calc R U .
C6 C 0.10695(5) 0.3007(4) 0.36447(15) 0.0239(4) Uani 1 1 d . . .
H61 H 0.1135 0.2354 0.2998 0.029 Uiso 1 1 calc R U .
H62 H 0.1055 0.1508 0.4087 0.029 Uiso 1 1 calc R U .
C7 C 0.13707(5) 0.4818(4) 0.40129(16) 0.0274(4) Uani 1 1 d . . .
H71 H 0.1295 0.5677 0.4616 0.033 Uiso 1 1 calc R U .
H72 H 0.1603 0.3855 0.4148 0.033 Uiso 1 1 calc R U .
O8 O 0.14228(4) 0.6682(3) 0.32676(13) 0.0337(4) Uani 1 1 d . . .
C11 C 0.17234(6) 0.8288(4) 0.3372(2) 0.0388(6) Uani 1 1 d . . .
C12 C 0.17822(7) 0.9900(5) 0.2579(2) 0.0454(7) Uani 1 1 d . . .
H12 H 0.1623 0.9808 0.2021 0.055 Uiso 1 1 calc R U .
C13 C 0.20742(9) 1.1631(5) 0.2614(3) 0.0614(10) Uani 1 1 d . . .
H13 H 0.2115 1.2747 0.2082 0.074 Uiso 1 1 calc R U .
C14 C 0.23091(8) 1.1737(5) 0.3430(4) 0.0705(12) Uani 1 1 d . . .
H14 H 0.2511 1.2916 0.3452 0.085 Uiso 1 1 calc R U .
C15 C 0.22496(7) 1.0140(5) 0.4203(3) 0.0642(10) Uani 1 1 d . . .
H15 H 0.2411 1.0220 0.4757 0.077 Uiso 1 1 calc R U .
C16 C 0.19523(7) 0.8386(4) 0.4181(3) 0.0495(8) Uani 1 1 d . . .
H16 H 0.1911 0.7286 0.4717 0.059 Uiso 1 1 calc R U .
C21 C 0.0000 0.8278(5) 0.2500 0.0233(5) Uani 1 2 d S T P
H21 H -0.0148 0.9360 0.2900 0.028 Uiso 1 1 d R U .

loop_
_atom_site_aniso_label
_atom_site_aniso_U_11
_atom_site_aniso_U_22
_atom_site_aniso_U_33
_atom_site_aniso_U_23
_atom_site_aniso_U_13
_atom_site_aniso_U_12
I1 0.03518(11) 0.02281(10) 0.02214(10) -0.00113(4) 0.00257(7) -0.00197(4)
N1 0.0205(8) 0.0245(8) 0.0196(8) -0.0016(6) -0.0005(6) -0.0008(6)
C2 0.0223(9) 0.0201(9) 0.0219(10) -0.0018(6) 0.0021(7) -0.0010(6)
N3 0.0209(7) 0.0210(7) 0.0205(8) -0.0016(6) -0.0006(6) -0.0026(6)
C4 0.0260(10) 0.0308(11) 0.0215(10) 0.0028(7) 0.0019(8) -0.0047(7)
C5 0.0255(9) 0.0303(10) 0.0203(9) 0.0022(8) 0.0028(7) -0.0022(8)
C6 0.0228(9) 0.0200(8) 0.0288(10) -0.0025(8) -0.0025(7) 0.0009(7)
C7 0.0256(9) 0.0210(9) 0.0354(11) -0.0030(8) -0.0023(8) 0.0004(7)
O8 0.0260(7) 0.0252(7) 0.0499(11) 0.0054(7) 0.0005(7) -0.0036(6)
C11 0.0249(10) 0.0205(9) 0.0713(18) -0.0030(11) 0.0088(11) 0.0018(8)
C12 0.0421(13) 0.0267(11) 0.0688(19) -0.0014(11) 0.0242(12) -0.0004(9)
C13 0.0489(17) 0.0310(13) 0.106(3) -0.0061(14) 0.0391(19) -0.0068(11)
C14 0.0338(14) 0.0288(12) 0.150(4) -0.0120(18) 0.0253(19) -0.0070(11)
C15 0.0277(12) 0.0265(12) 0.138(3) -0.0105(16) -0.0104(15) -0.0007(9)
C16 0.0286(12) 0.0235(10) 0.096(2) -0.0010(12) -0.0079(13) 0.0003(9)
C21 0.0216(12) 0.0219(12) 0.0264(15) 0.000 -0.0007(10) 0.000

loop_
_atom_type_symbol
_atom_type_description
_atom_type_scat_dispersion_real
_atom_type_scat_dispersion_imag
_atom_type_scat_source
C C 0.0033 0.0016 'International Tables Vol C Tables 4.2.6.8 and 6.1.1.4'
H H 0.0000 0.0000 'International Tables Vol C Tables 4.2.6.8 and 6.1.1.4'
N N 0.0061 0.0033 'International Tables Vol C Tables 4.2.6.8 and 6.1.1.4'
O O 0.0106 0.0060 'International Tables Vol C Tables 4.2.6.8 and 6.1.1.4'
I I -0.4742 1.8119 'International Tables Vol C Tables 4.2.6.8 and 6.1.1.4'

loop_
_geom_angle_atom_site_label_1
_geom_angle_atom_site_label_2
_geom_angle_atom_site_label_3
_geom_angle
_geom_angle_site_symmetry_1
_geom_angle_site_symmetry_3
C2 N1 C5 109.13(16) . .
C2 N1 C21 126.02(15) . .
C5 N1 C21 124.15(15) . .
N3 C2 N1 107.27(17) . .
N3 C2 H2 126.4 . .
N1 C2 H2 126.4 . .
C2 N3 C4 109.56(16) . .
C2 N3 C6 126.54(17) . .
C4 N3 C6 123.73(17) . .
C5 C4 N3 107.21(17) . .
C5 C4 H4 126.4 . .
N3 C4 H4 126.4 . .
C4 C5 N1 106.82(17) . .
C4 C5 H5 126.6 . .
N1 C5 H5 126.6 . .
N3 C6 C7 112.41(16) . .
N3 C6 H61 109.1 . .
C7 C6 H61 109.1 . .
N3 C6 H62 109.1 . .
C7 C6 H62 109.1 . .
H61 C6 H62 107.9 . .
O8 C7 C6 106.49(17) . .
O8 C7 H71 110.4 . .
C6 C7 H71 110.4 . .
O8 C7 H72 110.4 . .
C6 C7 H72 110.4 . .
H71 C7 H72 108.6 . .
C11 O8 C7 116.95(19) . .
O8 C11 C16 124.4(2) . .
O8 C11 C12 114.6(2) . .
C16 C11 C12 121.0(2) . .
C13 C12 C11 119.4(3) . .
C13 C12 H12 120.3 . .
C11 C12 H12 120.3 . .
C12 C13 C14 120.0(3) . .
C12 C13 H13 120.0 . .
C14 C13 H13 120.0 . .
C15 C14 C13 120.1(3) . .
C15 C14 H14 120.0 . .
C13 C14 H14 120.0 . .
C14 C15 C16 120.6(3) . .
C14 C15 H15 119.7 . .
C16 C15 H15 119.7 . .
C11 C16 C15 118.9(3) . .
C11 C16 H16 120.5 . .
C15 C16 H16 120.5 . .
N1 C21 N1 107.8(2) . 2
N1 C21 H21 110.3 . .
N1 C21 H21 109.9 2 .

loop_
_geom_bond_atom_site_label_1
_geom_bond_atom_site_label_2
_geom_bond_distance
_geom_bond_site_symmetry_2
N1 C2 1.348(2) .
N1 C5 1.379(3) .
N1 C21 1.455(2) .
C2 N3 1.327(2) .
C2 H2 0.9500 .
N3 C4 1.378(2) .
N3 C6 1.483(2) .
C4 C5 1.348(3) .
C4 H4 0.9500 .
C5 H5 0.9500 .
C6 C7 1.513(3) .
C6 H61 0.9900 .
C6 H62 0.9900 .
C7 O8 1.428(3) .
C7 H71 0.9900 .
C7 H72 0.9900 .
O8 C11 1.371(3) .
C11 C16 1.372(4) .
C11 C12 1.399(4) .
C12 C13 1.383(4) .
C12 H12 0.9500 .
C13 C14 1.393(6) .
C13 H13 0.9500 .
C14 C15 1.372(6) .
C14 H14 0.9500 .
C15 C16 1.405(3) .
C15 H15 0.9500 .
C16 H16 0.9500 .
C21 N1 1.455(2) 2
C21 H21 0.9600 .

loop_
_geom_torsion_atom_site_label_1
_geom_torsion_atom_site_label_2
_geom_torsion_atom_site_label_3
_geom_torsion_atom_site_label_4
_geom_torsion
_geom_torsion_site_symmetry_4
C5 N1 C2 N3 -1.2(2) .
C21 N1 C2 N3 -171.92(17) .
N1 C2 N3 C4 1.1(2) .
N1 C2 N3 C6 176.55(17) .
C2 N3 C4 C5 -0.6(2) .
C6 N3 C4 C5 -176.18(18) .
N3 C4 C5 N1 -0.2(2) .
C2 N1 C5 C4 0.9(2) .
C21 N1 C5 C4 171.75(18) .
C2 N3 C6 C7 68.6(3) .
C4 N3 C6 C7 -116.6(2) .
N3 C6 C7 O8 -68.8(2) .
C6 C7 O8 C11 -169.90(17) .
C7 O8 C11 C16 -6.7(3) .
C7 O8 C11 C12 174.00(18) .
O8 C11 C12 C13 178.9(2) .
C16 C11 C12 C13 -0.4(4) .
C11 C12 C13 C14 0.7(4) .
C12 C13 C14 C15 -0.5(4) .
C13 C14 C15 C16 0.0(4) .
O8 C11 C16 C15 -179.3(2) .
C12 C11 C16 C15 -0.1(4) .
C14 C15 C16 C11 0.3(4) .
C2 N1 C21 N1 103.69(19) 2
C5 N1 C21 N1 -65.66(16) 2
